data_4314421
loop_
_publ_author_name
'Patrina Paraskevopoulou'
'Lin Ai'
'Qiuwen Wang'
'Devender Pinnapareddy'
'Rama Acharyya'
'Rupam Dinda'
'Purak Das'
'Remle \,Celenligil-\,Cetin'
'Georgios Floros'
'Yiannis Sanakis'
'Amitava Choudhury'
'Nigam P. Rath'
'Pericles Stavropoulos'

_publ_section_title
;
 Synthesis and Characterization of a Series of Structurally and
 Electronically Diverse Fe(II) Complexes Featuring a Family of
 Triphenylamido-Amine Ligands
;
_journal_name_full 'Inorganic Chemistry'
_journal_page_first 108
_journal_page_last 122
_journal_paper_doi 10.1021/ic9015838
_journal_volume 49
_journal_year 2010
_chemical_formula_sum 'C76 H107 Fe K N4 O4'
_chemical_formula_weight 1235.61
_chemical_name_systematic
; 
 ? 
;
_space_group_IT_number 14
_symmetry_cell_setting monoclinic
_symmetry_space_group_name_Hall '-P 2yn'
_symmetry_space_group_name_H-M 'P 1 21/n 1'
_atom_sites_solution_hydrogens geom
_atom_sites_solution_primary direct
_atom_sites_solution_secondary difmap
_audit_creation_method SHELXL-97
_cell_angle_alpha 90.00
_cell_angle_beta 100.479(2)
_cell_angle_gamma 90.00
_cell_formula_units_Z 4
_cell_length_a 13.683(2)
_cell_length_b 35.079(5)
_cell_length_c 15.003(2)
_cell_measurement_reflns_used 9857
_cell_measurement_temperature 130(2)
_cell_measurement_theta_max 28.36
_cell_measurement_theta_min 2.19
_cell_volume 7081.1(17)
_computing_cell_refinement 'Bruker SMART, 1998'
_computing_data_collection 'Bruker SMART, 1998'
_computing_data_reduction 'Bruker SAINT, 1998'
_computing_molecular_graphics 'Bruker SHELXTL'
_computing_publication_material 'Bruker SHELXTL'
_computing_structure_refinement 'SHELXL-97 (Sheldrick, 1997)'
_computing_structure_solution 'SHELXS-97 (Sheldrick, 1990)'
_diffrn_ambient_temperature 130(2)
_diffrn_measured_fraction_theta_full 1.000
_diffrn_measured_fraction_theta_max 1.000
_diffrn_measurement_device_type 'CCD area detector'
_diffrn_measurement_method 'phi and omega scans'
_diffrn_radiation_monochromator graphite
_diffrn_radiation_source 'fine-focus sealed tube'
_diffrn_radiation_type MoK\a
_diffrn_radiation_wavelength 0.71073
_diffrn_reflns_av_R_equivalents 0.0831
_diffrn_reflns_av_sigmaI/netI 0.0678
_diffrn_reflns_limit_h_max 17
_diffrn_reflns_limit_h_min -17
_diffrn_reflns_limit_k_max 44
_diffrn_reflns_limit_k_min -44
_diffrn_reflns_limit_l_max 19
_diffrn_reflns_limit_l_min -19
_diffrn_reflns_number 76814
_diffrn_reflns_theta_full 27.00
_diffrn_reflns_theta_max 27.00
_diffrn_reflns_theta_min 1.50
_exptl_absorpt_coefficient_mu 0.321
_exptl_absorpt_correction_T_max 0.9097
_exptl_absorpt_correction_T_min 0.8822
_exptl_absorpt_correction_type multi-scan
_exptl_absorpt_process_details '(SADABS; Sheldrick, 2003)'
_exptl_crystal_colour 'light green'
_exptl_crystal_density_diffrn 1.159
_exptl_crystal_density_method 'not measured'
_exptl_crystal_description diamond
_exptl_crystal_F_000 2672
_exptl_crystal_size_max 0.40
_exptl_crystal_size_mid 0.32
_exptl_crystal_size_min 0.30
_refine_diff_density_max 0.782
_refine_diff_density_min -0.536
_refine_diff_density_rms 0.077
_refine_ls_extinction_method none
_refine_ls_goodness_of_fit_ref 1.144
_refine_ls_hydrogen_treatment constr
_refine_ls_matrix_type full
_refine_ls_number_parameters 805
_refine_ls_number_reflns 15449
_refine_ls_number_restraints 0
_refine_ls_restrained_S_all 1.144
_refine_ls_R_factor_all 0.1260
_refine_ls_R_factor_gt 0.0870
_refine_ls_shift/su_max 0.000
_refine_ls_shift/su_mean 0.000
_refine_ls_structure_factor_coef Fsqd
_refine_ls_weighting_details 'calc w=1/[\s^2^(Fo^2^)+(0.0616P)^2^+12.2025P] where P=(Fo^2^+2Fc^2^)/3'
_refine_ls_weighting_scheme calc
_refine_ls_wR_factor_gt 0.1819
_refine_ls_wR_factor_ref 0.1962
_reflns_number_gt 10711
_reflns_number_total 15449
_reflns_threshold_expression >2sigma(I)
_cod_data_source_file ic9015838_si_002_01.cif
_cod_data_source_block L2Fe(II)-THF
_cod_depositor_comments
;
The following automatic conversions were performed:

'_symmetry_cell_setting' value 'Monoclinic' changed to 'monoclinic'
according to the built-in table from CIF Core dictionary named
'cif_core.dic' version 2.4.1 from
2010-06-29.

'_exptl_absorpt_correction_type' value 'Multi-Scan'
changed to 'multi-scan' according to the built-in table from CIF Core
dictionary named 'cif_core.dic' version 2.4.1 from 2010-06-29.

Automatic conversion script
Id: cif_fix_values 1646 2011-03-28 12:23:43Z adriana 
;
_cod_original_cell_volume 7081.1(18)
_cod_database_code 4314421

loop_
_symmetry_equiv_pos_as_xyz
'x, y, z'
'-x+1/2, y+1/2, -z+1/2'
'-x, -y, -z'
'x-1/2, -y-1/2, z-1/2'

loop_
_atom_site_label
_atom_site_type_symbol
_atom_site_fract_x
_atom_site_fract_y
_atom_site_fract_z
_atom_site_U_iso_or_equiv
_atom_site_adp_type
_atom_site_occupancy
_atom_site_symmetry_multiplicity
_atom_site_calc_flag
_atom_site_refinement_flags
_atom_site_disorder_assembly
_atom_site_disorder_group
Fe1 Fe 0.17798(4) 0.848183(14) 0.67986(4) 0.02349(14) Uani 1 1 d . . .
K1 K 0.28746(7) 0.81649(3) -0.05301(6) 0.0369(2) Uani 1 1 d . . .
N1 N 0.2233(2) 0.78670(8) 0.6952(2) 0.0240(7) Uani 1 1 d . . .
C1 C 0.1498(2) 0.76912(10) 0.7412(3) 0.0245(8) Uani 1 1 d . . .
C2 C 0.1042(2) 0.79347(10) 0.7970(3) 0.0250(8) Uani 1 1 d . . .
C3 C 0.0453(3) 0.77601(11) 0.8533(3) 0.0305(9) Uani 1 1 d . . .
H3A H 0.0182 0.7911 0.8955 0.037 Uiso 1 1 calc R . .
C4 C 0.0264(3) 0.73716(11) 0.8483(3) 0.0338(9) Uani 1 1 d . . .
H4A H -0.0141 0.7261 0.8865 0.041 Uiso 1 1 calc R . .
C5 C 0.0658(3) 0.71432(11) 0.7883(3) 0.0346(10) Uani 1 1 d . . .
H5A H 0.0503 0.6879 0.7833 0.042 Uiso 1 1 calc R . .
C6 C 0.1282(3) 0.73050(10) 0.7359(3) 0.0286(8) Uani 1 1 d . . .
H6A H 0.1566 0.7149 0.6956 0.034 Uiso 1 1 calc R . .
N2 N 0.1273(2) 0.83204(8) 0.7956(2) 0.0251(7) Uani 1 1 d . . .
C7 C 0.0793(3) 0.85939(10) 0.8416(3) 0.0251(8) Uani 1 1 d . . .
C8 C -0.0227(3) 0.85939(10) 0.8428(3) 0.0258(8) Uani 1 1 d . . .
H8A H -0.0624 0.8388 0.8157 0.031 Uiso 1 1 calc R . .
C9 C -0.0668(3) 0.88874(10) 0.8825(2) 0.0259(8) Uani 1 1 d . . .
C10 C -0.0068(3) 0.91847(11) 0.9243(3) 0.0284(8) Uani 1 1 d . . .
H10A H -0.0360 0.9384 0.9535 0.034 Uiso 1 1 calc R . .
C11 C 0.0949(3) 0.91934(10) 0.9240(2) 0.0255(8) Uani 1 1 d . . .
C12 C 0.1362(3) 0.88979(10) 0.8820(3) 0.0260(8) Uani 1 1 d . . .
H12A H 0.2054 0.8903 0.8808 0.031 Uiso 1 1 calc R . .
C13 C -0.1794(3) 0.89048(12) 0.8808(3) 0.0322(9) Uani 1 1 d . . .
C14 C -0.1998(3) 0.88932(16) 0.9765(3) 0.0518(13) Uani 1 1 d . . .
H14A H -0.1742 0.8654 1.0056 0.078 Uiso 1 1 calc R . .
H14B H -0.2715 0.8909 0.9750 0.078 Uiso 1 1 calc R . .
H14C H -0.1667 0.9109 1.0110 0.078 Uiso 1 1 calc R . .
C15 C -0.2335(3) 0.85685(12) 0.8283(3) 0.0370(10) Uani 1 1 d . . .
H15A H -0.2085 0.8329 0.8575 0.055 Uiso 1 1 calc R . .
H15B H -0.2217 0.8572 0.7658 0.055 Uiso 1 1 calc R . .
H15C H -0.3050 0.8589 0.8280 0.055 Uiso 1 1 calc R . .
C16 C -0.2208(3) 0.92751(13) 0.8345(4) 0.0468(12) Uani 1 1 d . . .
H16A H -0.1879 0.9494 0.8679 0.070 Uiso 1 1 calc R . .
H16B H -0.2925 0.9289 0.8338 0.070 Uiso 1 1 calc R . .
H16C H -0.2086 0.9280 0.7721 0.070 Uiso 1 1 calc R . .
C17 C 0.1578(3) 0.95265(11) 0.9707(3) 0.0317(9) Uani 1 1 d . . .
C18 C 0.2670(3) 0.94870(12) 0.9655(3) 0.0415(11) Uani 1 1 d . . .
H18A H 0.2746 0.9480 0.9018 0.062 Uiso 1 1 calc R . .
H18B H 0.2931 0.9251 0.9956 0.062 Uiso 1 1 calc R . .
H18C H 0.3038 0.9705 0.9957 0.062 Uiso 1 1 calc R . .
C19 C 0.1199(3) 0.99020(12) 0.9257(3) 0.0439(11) Uani 1 1 d . . .
H19A H 0.1259 0.9896 0.8616 0.066 Uiso 1 1 calc R . .
H19B H 0.1595 1.0113 0.9560 0.066 Uiso 1 1 calc R . .
H19C H 0.0501 0.9937 0.9307 0.066 Uiso 1 1 calc R . .
C20 C 0.1484(3) 0.95361(13) 1.0710(3) 0.0424(11) Uani 1 1 d . . .
H20A H 0.0783 0.9565 1.0758 0.064 Uiso 1 1 calc R . .
H20B H 0.1865 0.9752 1.1009 0.064 Uiso 1 1 calc R . .
H20C H 0.1744 0.9298 1.1003 0.064 Uiso 1 1 calc R . .
C21 C 0.3219(3) 0.78856(10) 0.7526(3) 0.0242(8) Uani 1 1 d . . .
C22 C 0.3747(3) 0.82315(10) 0.7502(2) 0.0240(8) Uani 1 1 d . . .
C23 C 0.4730(3) 0.82334(11) 0.7996(3) 0.0298(9) Uani 1 1 d . . .
H23A H 0.5127 0.8455 0.7983 0.036 Uiso 1 1 calc R . .
C24 C 0.5126(3) 0.79246(12) 0.8494(3) 0.0381(10) Uani 1 1 d . . .
H24A H 0.5789 0.7937 0.8820 0.046 Uiso 1 1 calc R . .
C25 C 0.4581(3) 0.75940(12) 0.8532(3) 0.0352(9) Uani 1 1 d . . .
H25A H 0.4857 0.7383 0.8888 0.042 Uiso 1 1 calc R . .
C26 C 0.3625(3) 0.75790(10) 0.8038(3) 0.0291(8) Uani 1 1 d . . .
H26A H 0.3242 0.7354 0.8053 0.035 Uiso 1 1 calc R . .
N3 N 0.3280(2) 0.85399(8) 0.7051(2) 0.0262(7) Uani 1 1 d . . .
C27 C 0.3921(3) 0.88409(10) 0.6876(3) 0.0265(8) Uani 1 1 d . . .
C28 C 0.3999(3) 0.91752(10) 0.7379(3) 0.0270(8) Uani 1 1 d . . .
H28A H 0.3604 0.9207 0.7833 0.032 Uiso 1 1 calc R . .
C29 C 0.4651(3) 0.94664(10) 0.7225(3) 0.0265(8) Uani 1 1 d . . .
C30 C 0.5200(3) 0.94131(11) 0.6549(3) 0.0293(8) Uani 1 1 d . . .
H30A H 0.5633 0.9611 0.6431 0.035 Uiso 1 1 calc R . .
C31 C 0.5145(3) 0.90804(11) 0.6032(3) 0.0291(8) Uani 1 1 d . . .
C32 C 0.4494(3) 0.87965(11) 0.6202(3) 0.0278(8) Uani 1 1 d . . .
H32A H 0.4439 0.8569 0.5855 0.033 Uiso 1 1 calc R . .
C33 C 0.4736(3) 0.98264(11) 0.7817(3) 0.0320(9) Uani 1 1 d . . .
C34 C 0.5012(3) 0.97173(12) 0.8818(3) 0.0385(10) Uani 1 1 d . . .
H34A H 0.5047 0.9948 0.9191 0.058 Uiso 1 1 calc R . .
H34B H 0.5659 0.9589 0.8927 0.058 Uiso 1 1 calc R . .
H34C H 0.4506 0.9545 0.8976 0.058 Uiso 1 1 calc R . .
C35 C 0.5539(3) 1.00975(12) 0.7611(3) 0.0390(10) Uani 1 1 d . . .
H35A H 0.5558 1.0325 0.7992 0.058 Uiso 1 1 calc R . .
H35B H 0.5388 1.0172 0.6971 0.058 Uiso 1 1 calc R . .
H35C H 0.6186 0.9969 0.7737 0.058 Uiso 1 1 calc R . .
C36 C 0.3733(3) 1.00360(12) 0.7642(3) 0.0411(11) Uani 1 1 d . . .
H36A H 0.3779 1.0266 0.8019 0.062 Uiso 1 1 calc R . .
H36B H 0.3216 0.9868 0.7795 0.062 Uiso 1 1 calc R . .
H36C H 0.3565 1.0108 0.7001 0.062 Uiso 1 1 calc R . .
C37 C 0.5805(3) 0.90388(12) 0.5315(3) 0.0342(9) Uani 1 1 d . . .
C38 C 0.6895(3) 0.90779(13) 0.5782(3) 0.0391(10) Uani 1 1 d . . .
H38A H 0.6995 0.9326 0.6085 0.059 Uiso 1 1 calc R . .
H38B H 0.7326 0.9059 0.5328 0.059 Uiso 1 1 calc R . .
H38C H 0.7061 0.8874 0.6231 0.059 Uiso 1 1 calc R . .
C39 C 0.5665(3) 0.86539(13) 0.4831(3) 0.0430(11) Uani 1 1 d . . .
H39A H 0.5834 0.8448 0.5274 0.064 Uiso 1 1 calc R . .
H39B H 0.6099 0.8640 0.4380 0.064 Uiso 1 1 calc R . .
H39C H 0.4971 0.8627 0.4528 0.064 Uiso 1 1 calc R . .
C40 C 0.5570(3) 0.93524(14) 0.4598(3) 0.0433(11) Uani 1 1 d . . .
H40A H 0.5669 0.9602 0.4892 0.065 Uiso 1 1 calc R . .
H40B H 0.4878 0.9328 0.4288 0.065 Uiso 1 1 calc R . .
H40C H 0.6013 0.9327 0.4157 0.065 Uiso 1 1 calc R . .
C41 C 0.2272(3) 0.77477(10) 0.6027(3) 0.0256(8) Uani 1 1 d . . .
C42 C 0.1796(3) 0.79847(10) 0.5315(3) 0.0254(8) Uani 1 1 d . . .
C43 C 0.1919(3) 0.78826(11) 0.4429(3) 0.0310(9) Uani 1 1 d . . .
H43A H 0.1612 0.8034 0.3931 0.037 Uiso 1 1 calc R . .
C44 C 0.2474(3) 0.75692(12) 0.4271(3) 0.0368(10) Uani 1 1 d . . .
H44A H 0.2544 0.7509 0.3669 0.044 Uiso 1 1 calc R . .
C45 C 0.2928(3) 0.73427(12) 0.4980(3) 0.0382(10) Uani 1 1 d . . .
H45A H 0.3304 0.7126 0.4868 0.046 Uiso 1 1 calc R . .
C46 C 0.2828(3) 0.74352(11) 0.5850(3) 0.0302(9) Uani 1 1 d . . .
H46A H 0.3147 0.7282 0.6340 0.036 Uiso 1 1 calc R . .
N4 N 0.1286(2) 0.83039(8) 0.5518(2) 0.0262(7) Uani 1 1 d . . .
C47 C 0.1002(3) 0.85688(10) 0.4802(3) 0.0272(8) Uani 1 1 d . . .
C48 C 0.1683(3) 0.88401(11) 0.4619(3) 0.0282(8) Uani 1 1 d . . .
H48A H 0.2344 0.8833 0.4951 0.034 Uiso 1 1 calc R . .
C49 C 0.1423(3) 0.91217(11) 0.3962(3) 0.0306(9) Uani 1 1 d . . .
C50 C 0.0452(3) 0.91266(12) 0.3476(3) 0.0339(9) Uani 1 1 d . . .
H50A H 0.0262 0.9317 0.3028 0.041 Uiso 1 1 calc R . .
C51 C -0.0246(3) 0.88564(11) 0.3637(3) 0.0328(9) Uani 1 1 d . A .
C52 C 0.0041(3) 0.85811(11) 0.4294(3) 0.0291(8) Uani 1 1 d . . .
H52A H -0.0429 0.8395 0.4402 0.035 Uiso 1 1 calc R . .
C53 C 0.2213(3) 0.93962(12) 0.3734(3) 0.0348(9) Uani 1 1 d . . .
C54 C 0.2833(3) 0.95641(13) 0.4606(3) 0.0412(10) Uani 1 1 d . . .
H54A H 0.3149 0.9357 0.4992 0.062 Uiso 1 1 calc R . .
H54B H 0.2399 0.9710 0.4933 0.062 Uiso 1 1 calc R . .
H54C H 0.3347 0.9733 0.4448 0.062 Uiso 1 1 calc R . .
C55 C 0.2882(3) 0.91644(12) 0.3215(3) 0.0387(10) Uani 1 1 d . . .
H55A H 0.2480 0.9058 0.2664 0.058 Uiso 1 1 calc R . .
H55B H 0.3196 0.8956 0.3600 0.058 Uiso 1 1 calc R . .
H55C H 0.3397 0.9331 0.3052 0.058 Uiso 1 1 calc R . .
C56 C 0.1765(4) 0.97296(13) 0.3149(3) 0.0468(12) Uani 1 1 d . . .
H56A H 0.1363 0.9633 0.2587 0.070 Uiso 1 1 calc R . .
H56B H 0.2299 0.9891 0.3003 0.070 Uiso 1 1 calc R . .
H56C H 0.1344 0.9880 0.3480 0.070 Uiso 1 1 calc R . .
C57 C -0.1312(3) 0.88709(13) 0.3079(3) 0.0404(10) Uani 1 1 d . . .
C58 C -0.1474(9) 0.8511(3) 0.2514(8) 0.054(3) Uani 0.50 1 d P A 1
H58A H -0.1128 0.8533 0.1999 0.081 Uiso 0.50 1 calc PR A 1
H58B H -0.2187 0.8476 0.2290 0.081 Uiso 0.50 1 calc PR A 1
H58C H -0.1212 0.8292 0.2887 0.081 Uiso 0.50 1 calc PR A 1
C59 C -0.1997(6) 0.8940(3) 0.3682(6) 0.046(2) Uani 0.50 1 d P A 1
H59A H -0.1995 0.9212 0.3832 0.069 Uiso 0.50 1 calc PR A 1
H59B H -0.1797 0.8791 0.4238 0.069 Uiso 0.50 1 calc PR A 1
H59C H -0.2667 0.8863 0.3386 0.069 Uiso 0.50 1 calc PR A 1
C60 C -0.1423(6) 0.9215(3) 0.2357(6) 0.037(2) Uani 0.50 1 d P A 1
H60A H -0.0768 0.9326 0.2348 0.055 Uiso 0.50 1 calc PR A 1
H60B H -0.1863 0.9411 0.2532 0.055 Uiso 0.50 1 calc PR A 1
H60C H -0.1706 0.9117 0.1753 0.055 Uiso 0.50 1 calc PR A 1
C58A C -0.2014(7) 0.8552(3) 0.3481(9) 0.067(3) Uani 0.50 1 d P A 2
H58D H -0.1596 0.8392 0.3933 0.100 Uiso 0.50 1 calc PR A 2
H58E H -0.2351 0.8391 0.2984 0.100 Uiso 0.50 1 calc PR A 2
H58F H -0.2511 0.8683 0.3764 0.100 Uiso 0.50 1 calc PR A 2
C59A C -0.1808(8) 0.9233(3) 0.3308(10) 0.073(4) Uani 0.50 1 d P A 2
H59D H -0.1466 0.9453 0.3106 0.110 Uiso 0.50 1 calc PR A 2
H59E H -0.1775 0.9248 0.3965 0.110 Uiso 0.50 1 calc PR A 2
H59F H -0.2505 0.9233 0.3003 0.110 Uiso 0.50 1 calc PR A 2
C60A C -0.1361(10) 0.8785(8) 0.2158(8) 0.147(11) Uani 0.50 1 d P A 2
H60D H -0.0954 0.8968 0.1891 0.220 Uiso 0.50 1 calc PR A 2
H60E H -0.2052 0.8802 0.1841 0.220 Uiso 0.50 1 calc PR A 2
H60F H -0.1111 0.8527 0.2098 0.220 Uiso 0.50 1 calc PR A 2
O1 O 0.10464(18) 0.90283(7) 0.66400(18) 0.0297(6) Uani 1 1 d . . .
C61 C 0.1473(3) 0.94044(11) 0.6683(3) 0.0364(10) Uani 1 1 d . . .
H61A H 0.2027 0.9413 0.6341 0.044 Uiso 1 1 calc R . .
H61B H 0.1732 0.9476 0.7321 0.044 Uiso 1 1 calc R . .
C62 C 0.0654(4) 0.96747(13) 0.6268(4) 0.0542(13) Uani 1 1 d . . .
H62A H 0.0439 0.9835 0.6740 0.065 Uiso 1 1 calc R . .
H62B H 0.0878 0.9842 0.5814 0.065 Uiso 1 1 calc R . .
C63 C -0.0169(4) 0.94202(13) 0.5831(4) 0.0534(13) Uani 1 1 d . . .
H63A H -0.0119 0.9367 0.5193 0.064 Uiso 1 1 calc R . .
H63B H -0.0825 0.9536 0.5849 0.064 Uiso 1 1 calc R . .
C64 C -0.0017(3) 0.90639(12) 0.6393(3) 0.0350(9) Uani 1 1 d . . .
H64A H -0.0325 0.9088 0.6939 0.042 Uiso 1 1 calc R . .
H64B H -0.0307 0.8840 0.6038 0.042 Uiso 1 1 calc R . .
O2 O 0.4237(2) 0.86070(10) 0.0447(2) 0.0546(9) Uani 1 1 d . . .
C65 C 0.4284(4) 0.86867(16) 0.1388(3) 0.0542(13) Uani 1 1 d . . .
H65A H 0.4204 0.8449 0.1724 0.065 Uiso 1 1 calc R . .
H65B H 0.3751 0.8867 0.1472 0.065 Uiso 1 1 calc R . .
C66 C 0.5298(4) 0.88619(14) 0.1726(4) 0.0523(13) Uani 1 1 d . . .
H66A H 0.5266 0.9059 0.2192 0.063 Uiso 1 1 calc R . .
H66B H 0.5790 0.8666 0.1979 0.063 Uiso 1 1 calc R . .
C67 C 0.5546(4) 0.90351(15) 0.0873(4) 0.0548(13) Uani 1 1 d . . .
H67A H 0.5220 0.9286 0.0740 0.066 Uiso 1 1 calc R . .
H67B H 0.6272 0.9064 0.0914 0.066 Uiso 1 1 calc R . .
C68 C 0.5125(4) 0.87411(16) 0.0176(4) 0.0610(15) Uani 1 1 d . . .
H68A H 0.4974 0.8857 -0.0436 0.073 Uiso 1 1 calc R . .
H68B H 0.5602 0.8529 0.0167 0.073 Uiso 1 1 calc R . .
O3 O 0.3215(2) 0.75126(9) 0.0291(2) 0.0554(9) Uani 1 1 d . . .
C69 C 0.2681(5) 0.71731(17) 0.0061(5) 0.094(3) Uani 1 1 d . . .
H69A H 0.2850 0.7062 -0.0498 0.113 Uiso 1 1 calc R . .
H69B H 0.1957 0.7222 -0.0040 0.113 Uiso 1 1 calc R . .
C70 C 0.2978(4) 0.69094(17) 0.0844(4) 0.0690(17) Uani 1 1 d . . .
H70A H 0.2452 0.6897 0.1218 0.083 Uiso 1 1 calc R . .
H70B H 0.3095 0.6649 0.0630 0.083 Uiso 1 1 calc R . .
C71 C 0.3902(4) 0.70701(16) 0.1372(4) 0.0636(15) Uani 1 1 d . . .
H71A H 0.3803 0.7148 0.1984 0.076 Uiso 1 1 calc R . .
H71B H 0.4448 0.6881 0.1436 0.076 Uiso 1 1 calc R . .
C72 C 0.4125(4) 0.74013(17) 0.0850(4) 0.0617(15) Uani 1 1 d . . .
H72A H 0.4393 0.7612 0.1261 0.074 Uiso 1 1 calc R . .
H72B H 0.4623 0.7334 0.0473 0.074 Uiso 1 1 calc R . .
O4 O 0.1957(3) 0.82953(12) 0.1002(3) 0.0696(11) Uani 1 1 d . . .
C73 C 0.0969(4) 0.83933(17) 0.0951(4) 0.0648(15) Uani 1 1 d . . .
H73A H 0.0665 0.8473 0.0329 0.078 Uiso 1 1 calc R . .
H73B H 0.0895 0.8602 0.1379 0.078 Uiso 1 1 calc R . .
C74 C 0.0502(5) 0.8021(2) 0.1217(6) 0.105(3) Uani 1 1 d . . .
H74A H -0.0043 0.8077 0.1551 0.127 Uiso 1 1 calc R . .
H74B H 0.0230 0.7870 0.0671 0.127 Uiso 1 1 calc R . .
C75 C 0.1268(6) 0.7822(2) 0.1770(6) 0.108(3) Uani 1 1 d . . .
H75A H 0.1354 0.7566 0.1514 0.129 Uiso 1 1 calc R . .
H75B H 0.1120 0.7790 0.2388 0.129 Uiso 1 1 calc R . .
C76 C 0.2195(5) 0.8062(2) 0.1794(4) 0.0790(19) Uani 1 1 d . . .
H76A H 0.2332 0.8219 0.2350 0.095 Uiso 1 1 calc R . .
H76B H 0.2781 0.7899 0.1766 0.095 Uiso 1 1 calc R . .

loop_
_atom_site_aniso_label
_atom_site_aniso_U_11
_atom_site_aniso_U_22
_atom_site_aniso_U_33
_atom_site_aniso_U_23
_atom_site_aniso_U_13
_atom_site_aniso_U_12
Fe1 0.0192(2) 0.0197(2) 0.0313(3) -0.0017(2) 0.0039(2) 0.0016(2)
K1 0.0358(5) 0.0341(5) 0.0379(5) 0.0003(4) -0.0012(4) -0.0009(4)
N1 0.0197(14) 0.0204(15) 0.0320(18) -0.0025(13) 0.0045(13) 0.0013(12)
C1 0.0174(16) 0.0250(18) 0.029(2) -0.0018(15) -0.0028(14) 0.0010(14)
C2 0.0183(17) 0.0224(18) 0.032(2) 0.0016(16) -0.0010(15) -0.0010(14)
C3 0.0264(19) 0.030(2) 0.036(2) 0.0002(17) 0.0060(17) 0.0027(16)
C4 0.029(2) 0.032(2) 0.039(2) 0.0097(18) 0.0045(18) -0.0023(17)
C5 0.029(2) 0.0223(19) 0.050(3) 0.0028(18) 0.0004(18) -0.0059(16)
C6 0.0259(19) 0.0238(19) 0.034(2) -0.0022(16) -0.0006(16) 0.0021(15)
N2 0.0203(14) 0.0214(15) 0.0341(18) -0.0033(13) 0.0064(13) 0.0019(12)
C7 0.0257(18) 0.0237(18) 0.026(2) 0.0022(15) 0.0044(15) 0.0041(14)
C8 0.0242(18) 0.0251(19) 0.027(2) -0.0010(16) 0.0029(15) -0.0005(14)
C9 0.0248(18) 0.030(2) 0.0227(19) 0.0015(16) 0.0027(15) 0.0046(15)
C10 0.0288(19) 0.029(2) 0.027(2) -0.0038(16) 0.0032(16) 0.0058(16)
C11 0.0266(18) 0.0257(19) 0.0236(19) 0.0016(15) 0.0028(15) 0.0002(15)
C12 0.0223(17) 0.0251(19) 0.031(2) 0.0011(16) 0.0052(15) 0.0014(14)
C13 0.0215(18) 0.040(2) 0.036(2) -0.0026(18) 0.0073(16) 0.0038(16)
C14 0.039(3) 0.071(3) 0.050(3) -0.018(3) 0.023(2) -0.009(2)
C15 0.0221(19) 0.045(3) 0.044(3) -0.001(2) 0.0057(17) 0.0007(17)
C16 0.026(2) 0.042(3) 0.069(3) -0.007(2) -0.001(2) 0.0107(18)
C17 0.030(2) 0.028(2) 0.037(2) -0.0067(17) 0.0060(17) -0.0001(16)
C18 0.031(2) 0.037(2) 0.055(3) -0.014(2) 0.006(2) -0.0070(18)
C19 0.051(3) 0.028(2) 0.053(3) -0.004(2) 0.009(2) -0.0008(19)
C20 0.043(2) 0.043(3) 0.040(3) -0.010(2) 0.003(2) -0.007(2)
C21 0.0208(17) 0.0225(18) 0.029(2) -0.0032(15) 0.0051(15) 0.0049(14)
C22 0.0207(17) 0.0244(18) 0.027(2) -0.0056(15) 0.0046(15) 0.0012(14)
C23 0.0211(18) 0.029(2) 0.039(2) 0.0005(17) 0.0034(16) -0.0037(15)
C24 0.0204(19) 0.042(2) 0.049(3) -0.001(2) -0.0017(18) 0.0021(17)
C25 0.031(2) 0.032(2) 0.041(2) 0.0050(19) 0.0018(18) 0.0064(17)
C26 0.0242(18) 0.0224(18) 0.041(2) -0.0004(17) 0.0053(17) 0.0018(15)
N3 0.0206(15) 0.0200(15) 0.0372(19) -0.0015(13) 0.0032(13) 0.0003(12)
C27 0.0194(17) 0.0242(19) 0.035(2) 0.0013(16) 0.0021(15) 0.0004(14)
C28 0.0241(18) 0.0270(19) 0.031(2) -0.0015(16) 0.0080(16) 0.0000(15)
C29 0.0237(18) 0.0234(18) 0.031(2) 0.0017(16) 0.0006(15) -0.0008(14)
C30 0.0239(18) 0.030(2) 0.034(2) 0.0017(17) 0.0045(16) -0.0051(15)
C31 0.0248(19) 0.031(2) 0.030(2) 0.0017(17) 0.0029(16) 0.0006(15)
C32 0.0246(18) 0.0276(19) 0.030(2) -0.0061(16) 0.0028(15) 0.0002(15)
C33 0.029(2) 0.028(2) 0.040(2) -0.0027(18) 0.0080(17) -0.0045(16)
C34 0.036(2) 0.035(2) 0.046(3) -0.009(2) 0.0102(19) -0.0056(18)
C35 0.040(2) 0.031(2) 0.048(3) -0.007(2) 0.015(2) -0.0084(18)
C36 0.037(2) 0.028(2) 0.058(3) -0.005(2) 0.006(2) 0.0007(18)
C37 0.028(2) 0.040(2) 0.035(2) -0.0002(19) 0.0069(17) -0.0015(17)
C38 0.026(2) 0.051(3) 0.039(3) 0.001(2) 0.0051(18) 0.0007(18)
C39 0.036(2) 0.055(3) 0.040(3) -0.011(2) 0.013(2) -0.005(2)
C40 0.036(2) 0.059(3) 0.035(2) 0.008(2) 0.0052(19) -0.002(2)
C41 0.0196(17) 0.0222(18) 0.034(2) -0.0048(16) 0.0020(15) -0.0012(14)
C42 0.0210(17) 0.0238(18) 0.030(2) -0.0046(16) 0.0019(15) -0.0043(14)
C43 0.0272(19) 0.032(2) 0.032(2) -0.0023(17) 0.0011(16) -0.0006(16)
C44 0.036(2) 0.040(2) 0.032(2) -0.0146(19) 0.0023(18) -0.0008(18)
C45 0.038(2) 0.035(2) 0.039(2) -0.0135(19) 0.0001(19) 0.0086(18)
C46 0.029(2) 0.029(2) 0.030(2) -0.0048(17) -0.0029(16) 0.0039(16)
N4 0.0199(15) 0.0250(16) 0.0328(18) 0.0002(14) 0.0025(13) 0.0023(12)
C47 0.0256(18) 0.026(2) 0.030(2) -0.0047(16) 0.0060(15) 0.0026(15)
C48 0.0214(17) 0.033(2) 0.029(2) 0.0008(17) 0.0012(15) 0.0014(15)
C49 0.0277(19) 0.029(2) 0.035(2) -0.0027(17) 0.0059(17) 0.0020(16)
C50 0.034(2) 0.034(2) 0.033(2) -0.0004(18) 0.0034(17) 0.0090(17)
C51 0.0260(19) 0.033(2) 0.037(2) -0.0087(18) -0.0012(17) 0.0082(16)
C52 0.0240(18) 0.027(2) 0.036(2) -0.0066(17) 0.0038(16) -0.0007(15)
C53 0.034(2) 0.035(2) 0.038(2) 0.0029(19) 0.0121(18) 0.0024(17)
C54 0.042(2) 0.039(2) 0.044(3) -0.004(2) 0.011(2) -0.0095(19)
C55 0.035(2) 0.038(2) 0.044(3) 0.002(2) 0.0109(19) 0.0014(18)
C56 0.050(3) 0.037(2) 0.057(3) 0.009(2) 0.017(2) 0.007(2)
C57 0.028(2) 0.044(3) 0.044(3) -0.005(2) -0.0080(18) 0.0046(18)
C58 0.055(6) 0.033(5) 0.057(8) -0.007(5) -0.034(6) 0.004(5)
C59 0.019(4) 0.080(8) 0.037(5) 0.006(5) -0.001(3) 0.005(4)
C60 0.026(4) 0.040(5) 0.036(5) 0.005(4) -0.016(4) -0.003(3)
C58A 0.029(5) 0.058(7) 0.102(10) 0.005(6) -0.020(5) -0.007(4)
C59A 0.038(6) 0.062(7) 0.117(11) 0.018(7) 0.005(6) 0.012(5)
C60A 0.045(8) 0.35(4) 0.030(7) -0.045(13) -0.023(6) 0.066(15)
O1 0.0239(13) 0.0244(13) 0.0396(16) -0.0014(12) 0.0024(11) 0.0030(10)
C61 0.036(2) 0.023(2) 0.049(3) -0.0014(18) 0.0067(19) 0.0013(16)
C62 0.046(3) 0.032(2) 0.080(4) 0.006(2) 0.001(3) 0.008(2)
C63 0.049(3) 0.039(3) 0.067(4) -0.001(2) -0.005(2) 0.013(2)
C64 0.0250(19) 0.035(2) 0.045(3) -0.0016(19) 0.0052(18) 0.0045(16)
O2 0.0435(18) 0.058(2) 0.061(2) -0.0148(17) 0.0059(16) -0.0120(16)
C65 0.047(3) 0.065(3) 0.048(3) 0.011(3) 0.003(2) -0.005(2)
C66 0.048(3) 0.044(3) 0.061(3) 0.003(2) 0.000(2) -0.002(2)
C67 0.052(3) 0.050(3) 0.064(3) -0.012(3) 0.015(3) -0.011(2)
C68 0.056(3) 0.063(3) 0.070(4) -0.019(3) 0.027(3) -0.011(3)
O3 0.051(2) 0.0431(19) 0.063(2) 0.0156(16) -0.0132(17) -0.0029(15)
C69 0.103(5) 0.067(4) 0.086(5) 0.032(4) -0.055(4) -0.041(4)
C70 0.066(4) 0.063(4) 0.071(4) 0.018(3) -0.006(3) -0.010(3)
C71 0.055(3) 0.063(3) 0.065(4) 0.018(3) -0.008(3) 0.010(3)
C72 0.045(3) 0.074(4) 0.057(3) 0.007(3) -0.015(2) -0.005(3)
O4 0.048(2) 0.099(3) 0.064(3) 0.032(2) 0.0176(18) 0.003(2)
C73 0.057(3) 0.073(4) 0.068(4) 0.006(3) 0.021(3) 0.009(3)
C74 0.055(4) 0.128(7) 0.133(7) 0.032(6) 0.016(4) -0.025(4)
C75 0.095(6) 0.116(6) 0.101(6) 0.048(5) -0.015(4) -0.043(5)
C76 0.060(4) 0.113(6) 0.060(4) 0.026(4) 0.001(3) -0.008(4)

loop_
_atom_type_symbol
_atom_type_description
_atom_type_scat_dispersion_real
_atom_type_scat_dispersion_imag
_atom_type_scat_source
C C 0.0033 0.0016 'International Tables Vol C Tables 4.2.6.8 and 6.1.1.4'
H H 0.0000 0.0000 'International Tables Vol C Tables 4.2.6.8 and 6.1.1.4'
N N 0.0061 0.0033 'International Tables Vol C Tables 4.2.6.8 and 6.1.1.4'
O O 0.0106 0.0060 'International Tables Vol C Tables 4.2.6.8 and 6.1.1.4'
Fe Fe 0.3463 0.8444 'International Tables Vol C Tables 4.2.6.8 and 6.1.1.4'
K K 0.2009 0.2494 'International Tables Vol C Tables 4.2.6.8 and 6.1.1.4'

loop_
_geom_angle_atom_site_label_1
_geom_angle_atom_site_label_2
_geom_angle_atom_site_label_3
_geom_angle
_geom_angle_site_symmetry_1
_geom_angle_site_symmetry_3
_geom_angle_publ_flag
N4 Fe1 N3 111.17(13) . . ?
N4 Fe1 N2 127.70(12) . . ?
N3 Fe1 N2 110.74(12) . . ?
N4 Fe1 O1 95.84(11) . . ?
N3 Fe1 O1 111.47(11) . . ?
N2 Fe1 O1 96.65(11) . . ?
N4 Fe1 N1 80.69(12) . . ?
N3 Fe1 N1 80.00(11) . . ?
N2 Fe1 N1 77.23(11) . . ?
O1 Fe1 N1 168.44(10) . . ?
O3 K1 O2 101.85(11) . . ?
O3 K1 O4 79.99(12) . . ?
O2 K1 O4 80.13(12) . . ?
O3 K1 N2 125.44(10) . 1_554 ?
O2 K1 N2 132.57(10) . 1_554 ?
O4 K1 N2 102.71(10) . 1_554 ?
O3 K1 C2 99.39(10) . 1_554 ?
O2 K1 C2 158.68(11) . 1_554 ?
O4 K1 C2 101.93(11) . 1_554 ?
N2 K1 C2 26.11(8) 1_554 1_554 ?
O3 K1 C21 96.85(11) . 1_554 ?
O2 K1 C21 118.61(11) . 1_554 ?
O4 K1 C21 161.15(11) . 1_554 ?
N2 K1 C21 63.86(9) 1_554 1_554 ?
C2 K1 C21 60.01(9) 1_554 1_554 ?
O3 K1 C26 72.99(11) . 1_554 ?
O2 K1 C26 117.22(11) . 1_554 ?
O4 K1 C26 150.21(11) . 1_554 ?
N2 K1 C26 83.52(9) 1_554 1_554 ?
C2 K1 C26 71.02(10) 1_554 1_554 ?
C21 K1 C26 24.60(9) 1_554 1_554 ?
O3 K1 C12 149.94(11) . 1_554 ?
O2 K1 C12 92.70(10) . 1_554 ?
O4 K1 C12 76.76(10) . 1_554 ?
N2 K1 C12 44.51(9) 1_554 1_554 ?
C2 K1 C12 67.55(9) 1_554 1_554 ?
C21 K1 C12 99.01(9) 1_554 1_554 ?
C26 K1 C12 123.04(10) 1_554 1_554 ?
O3 K1 C7 133.00(10) . 1_554 ?
O2 K1 C7 116.72(10) . 1_554 ?
O4 K1 C7 81.22(10) . 1_554 ?
N2 K1 C7 24.77(9) 1_554 1_554 ?
C2 K1 C7 44.07(9) 1_554 1_554 ?
C21 K1 C7 87.76(9) 1_554 1_554 ?
C26 K1 C7 108.29(10) 1_554 1_554 ?
C12 K1 C7 24.04(9) 1_554 1_554 ?
O3 K1 C22 114.35(11) . 1_554 ?
O2 K1 C22 96.76(10) . 1_554 ?
O4 K1 C22 165.64(11) . 1_554 ?
N2 K1 C22 68.99(9) 1_554 1_554 ?
C2 K1 C22 75.92(9) 1_554 1_554 ?
C21 K1 C22 24.63(9) 1_554 1_554 ?
C26 K1 C22 42.99(9) 1_554 1_554 ?
C12 K1 C22 89.45(9) 1_554 1_554 ?
C7 K1 C22 87.82(9) 1_554 1_554 ?
C1 N1 C41 118.5(3) . . ?
C1 N1 C21 112.4(3) . . ?
C41 N1 C21 112.5(3) . . ?
C1 N1 Fe1 104.7(2) . . ?
C41 N1 Fe1 103.6(2) . . ?
C21 N1 Fe1 103.0(2) . . ?
C6 C1 C2 120.7(3) . . ?
C6 C1 N1 123.0(3) . . ?
C2 C1 N1 116.2(3) . . ?
N2 C2 C3 126.1(3) . . ?
N2 C2 C1 116.8(3) . . ?
C3 C2 C1 117.0(3) . . ?
N2 C2 K1 66.95(18) . 1_556 ?
C3 C2 K1 98.6(2) . 1_556 ?
C1 C2 K1 101.3(2) . 1_556 ?
C4 C3 C2 121.0(4) . . ?
C4 C3 H3A 119.5 . . ?
C2 C3 H3A 119.5 . . ?
C5 C4 C3 120.9(4) . . ?
C5 C4 H4A 119.5 . . ?
C3 C4 H4A 119.5 . . ?
C6 C5 C4 119.0(4) . . ?
C6 C5 H5A 120.5 . . ?
C4 C5 H5A 120.5 . . ?
C5 C6 C1 121.1(4) . . ?
C5 C6 H6A 119.5 . . ?
C1 C6 H6A 119.5 . . ?
C2 N2 C7 121.8(3) . . ?
C2 N2 Fe1 113.1(2) . . ?
C7 N2 Fe1 118.8(2) . . ?
C2 N2 K1 86.9(2) . 1_556 ?
C7 N2 K1 95.6(2) . 1_556 ?
Fe1 N2 K1 112.82(12) . 1_556 ?
C12 C7 C8 118.3(3) . . ?
C12 C7 N2 117.4(3) . . ?
C8 C7 N2 124.0(3) . . ?
C12 C7 K1 77.2(2) . 1_556 ?
C8 C7 K1 139.3(3) . 1_556 ?
N2 C7 K1 59.66(18) . 1_556 ?
C9 C8 C7 121.4(3) . . ?
C9 C8 H8A 119.3 . . ?
C7 C8 H8A 119.3 . . ?
C8 C9 C10 118.7(3) . . ?
C8 C9 C13 122.5(3) . . ?
C10 C9 C13 118.8(3) . . ?
C11 C10 C9 121.2(3) . . ?
C11 C10 H10A 119.4 . . ?
C9 C10 H10A 119.4 . . ?
C12 C11 C10 118.4(3) . . ?
C12 C11 C17 122.2(3) . . ?
C10 C11 C17 119.4(3) . . ?
C11 C12 C7 121.9(3) . . ?
C11 C12 K1 136.6(3) . 1_556 ?
C7 C12 K1 78.7(2) . 1_556 ?
C11 C12 H12A 119.0 . . ?
C7 C12 H12A 119.0 . . ?
K1 C12 H12A 56.8 1_556 . ?
C14 C13 C15 108.2(4) . . ?
C14 C13 C16 109.7(4) . . ?
C15 C13 C16 108.4(3) . . ?
C14 C13 C9 109.9(3) . . ?
C15 C13 C9 111.5(3) . . ?
C16 C13 C9 109.1(3) . . ?
C13 C14 H14A 109.5 . . ?
C13 C14 H14B 109.5 . . ?
H14A C14 H14B 109.5 . . ?
C13 C14 H14C 109.5 . . ?
H14A C14 H14C 109.5 . . ?
H14B C14 H14C 109.5 . . ?
C13 C15 H15A 109.5 . . ?
C13 C15 H15B 109.5 . . ?
H15A C15 H15B 109.5 . . ?
C13 C15 H15C 109.5 . . ?
H15A C15 H15C 109.5 . . ?
H15B C15 H15C 109.5 . . ?
C13 C16 H16A 109.5 . . ?
C13 C16 H16B 109.5 . . ?
H16A C16 H16B 109.5 . . ?
C13 C16 H16C 109.5 . . ?
H16A C16 H16C 109.5 . . ?
H16B C16 H16C 109.5 . . ?
C18 C17 C19 108.3(4) . . ?
C18 C17 C20 108.2(4) . . ?
C19 C17 C20 109.4(3) . . ?
C18 C17 C11 112.4(3) . . ?
C19 C17 C11 109.6(3) . . ?
C20 C17 C11 108.8(3) . . ?
C17 C18 H18A 109.5 . . ?
C17 C18 H18B 109.5 . . ?
H18A C18 H18B 109.5 . . ?
C17 C18 H18C 109.5 . . ?
H18A C18 H18C 109.5 . . ?
H18B C18 H18C 109.5 . . ?
C17 C19 H19A 109.5 . . ?
C17 C19 H19B 109.5 . . ?
H19A C19 H19B 109.5 . . ?
C17 C19 H19C 109.5 . . ?
H19A C19 H19C 109.5 . . ?
H19B C19 H19C 109.5 . . ?
C17 C20 H20A 109.5 . . ?
C17 C20 H20B 109.5 . . ?
H20A C20 H20B 109.5 . . ?
C17 C20 H20C 109.5 . . ?
H20A C20 H20C 109.5 . . ?
H20B C20 H20C 109.5 . . ?
C26 C21 C22 121.8(3) . . ?
C26 C21 N1 121.9(3) . . ?
C22 C21 N1 116.3(3) . . ?
C26 C21 K1 80.9(2) . 1_556 ?
C22 C21 K1 85.5(2) . 1_556 ?
N1 C21 K1 106.1(2) . 1_556 ?
N3 C22 C23 124.7(3) . . ?
N3 C22 C21 119.6(3) . . ?
C23 C22 C21 115.6(3) . . ?
N3 C22 K1 106.1(2) . 1_556 ?
C23 C22 K1 89.8(2) . 1_556 ?
C21 C22 K1 69.9(2) . 1_556 ?
C24 C23 C22 121.8(4) . . ?
C24 C23 H23A 119.1 . . ?
C22 C23 H23A 119.1 . . ?
C23 C24 C25 121.5(4) . . ?
C23 C24 H24A 119.3 . . ?
C25 C24 H24A 119.3 . . ?
C26 C25 C24 118.3(4) . . ?
C26 C25 H25A 120.9 . . ?
C24 C25 H25A 120.9 . . ?
C21 C26 C25 121.0(4) . . ?
C21 C26 K1 74.5(2) . 1_556 ?
C25 C26 K1 90.2(2) . 1_556 ?
C21 C26 H26A 119.5 . . ?
C25 C26 H26A 119.5 . . ?
K1 C26 H26A 105.5 1_556 . ?
C22 N3 C27 115.3(3) . . ?
C22 N3 Fe1 112.2(2) . . ?
C27 N3 Fe1 132.4(2) . . ?
C28 C27 C32 119.3(3) . . ?
C28 C27 N3 120.9(3) . . ?
C32 C27 N3 119.7(3) . . ?
C27 C28 C29 120.9(4) . . ?
C27 C28 H28A 119.5 . . ?
C29 C28 H28A 119.5 . . ?
C30 C29 C28 118.0(3) . . ?
C30 C29 C33 122.8(3) . . ?
C28 C29 C33 119.2(3) . . ?
C29 C30 C31 122.7(4) . . ?
C29 C30 H30A 118.6 . . ?
C31 C30 H30A 118.6 . . ?
C32 C31 C30 117.9(4) . . ?
C32 C31 C37 122.7(4) . . ?
C30 C31 C37 119.4(3) . . ?
C31 C32 C27 121.1(3) . . ?
C31 C32 H32A 119.5 . . ?
C27 C32 H32A 119.5 . . ?
C35 C33 C34 107.3(3) . . ?
C35 C33 C29 112.1(3) . . ?
C34 C33 C29 109.9(3) . . ?
C35 C33 C36 108.7(3) . . ?
C34 C33 C36 109.9(3) . . ?
C29 C33 C36 108.9(3) . . ?
C33 C34 H34A 109.5 . . ?
C33 C34 H34B 109.5 . . ?
H34A C34 H34B 109.5 . . ?
C33 C34 H34C 109.5 . . ?
H34A C34 H34C 109.5 . . ?
H34B C34 H34C 109.5 . . ?
C33 C35 H35A 109.5 . . ?
C33 C35 H35B 109.5 . . ?
H35A C35 H35B 109.5 . . ?
C33 C35 H35C 109.5 . . ?
H35A C35 H35C 109.5 . . ?
H35B C35 H35C 109.5 . . ?
C33 C36 H36A 109.5 . . ?
C33 C36 H36B 109.5 . . ?
H36A C36 H36B 109.5 . . ?
C33 C36 H36C 109.5 . . ?
H36A C36 H36C 109.5 . . ?
H36B C36 H36C 109.5 . . ?
C39 C37 C40 108.0(4) . . ?
C39 C37 C31 112.2(3) . . ?
C40 C37 C31 110.4(3) . . ?
C39 C37 C38 108.9(3) . . ?
C40 C37 C38 108.6(3) . . ?
C31 C37 C38 108.6(3) . . ?
C37 C38 H38A 109.5 . . ?
C37 C38 H38B 109.5 . . ?
H38A C38 H38B 109.5 . . ?
C37 C38 H38C 109.5 . . ?
H38A C38 H38C 109.5 . . ?
H38B C38 H38C 109.5 . . ?
C37 C39 H39A 109.5 . . ?
C37 C39 H39B 109.5 . . ?
H39A C39 H39B 109.5 . . ?
C37 C39 H39C 109.5 . . ?
H39A C39 H39C 109.5 . . ?
H39B C39 H39C 109.5 . . ?
C37 C40 H40A 109.5 . . ?
C37 C40 H40B 109.5 . . ?
H40A C40 H40B 109.5 . . ?
C37 C40 H40C 109.5 . . ?
H40A C40 H40C 109.5 . . ?
H40B C40 H40C 109.5 . . ?
C46 C41 C42 120.8(4) . . ?
C46 C41 N1 121.7(3) . . ?
C42 C41 N1 117.3(3) . . ?
N4 C42 C43 124.3(3) . . ?
N4 C42 C41 119.3(3) . . ?
C43 C42 C41 116.3(3) . . ?
C44 C43 C42 121.8(4) . . ?
C44 C43 H43A 119.1 . . ?
C42 C43 H43A 119.1 . . ?
C43 C44 C45 120.7(4) . . ?
C43 C44 H44A 119.7 . . ?
C45 C44 H44A 119.7 . . ?
C46 C45 C44 119.1(4) . . ?
C46 C45 H45A 120.4 . . ?
C44 C45 H45A 120.4 . . ?
C45 C46 C41 121.4(4) . . ?
C45 C46 H46A 119.3 . . ?
C41 C46 H46A 119.3 . . ?
C42 N4 C47 116.3(3) . . ?
C42 N4 Fe1 111.5(2) . . ?
C47 N4 Fe1 121.1(2) . . ?
C48 C47 C52 118.0(4) . . ?
C48 C47 N4 119.7(3) . . ?
C52 C47 N4 122.3(3) . . ?
C47 C48 C49 121.9(3) . . ?
C47 C48 H48A 119.1 . . ?
C49 C48 H48A 119.1 . . ?
C50 C49 C48 118.3(4) . . ?
C50 C49 C53 121.3(4) . . ?
C48 C49 C53 120.2(3) . . ?
C49 C50 C51 121.2(4) . . ?
C49 C50 H50A 119.4 . . ?
C51 C50 H50A 119.4 . . ?
C52 C51 C50 118.8(3) . . ?
C52 C51 C57 121.8(4) . . ?
C50 C51 C57 119.4(4) . . ?
C51 C52 C47 121.8(4) . . ?
C51 C52 H52A 119.1 . . ?
C47 C52 H52A 119.1 . . ?
C56 C53 C49 112.6(3) . . ?
C56 C53 C55 109.2(4) . . ?
C49 C53 C55 106.8(3) . . ?
C56 C53 C54 107.3(4) . . ?
C49 C53 C54 110.6(3) . . ?
C55 C53 C54 110.2(3) . . ?
C53 C54 H54A 109.5 . . ?
C53 C54 H54B 109.5 . . ?
H54A C54 H54B 109.5 . . ?
C53 C54 H54C 109.5 . . ?
H54A C54 H54C 109.5 . . ?
H54B C54 H54C 109.5 . . ?
C53 C55 H55A 109.5 . . ?
C53 C55 H55B 109.5 . . ?
H55A C55 H55B 109.5 . . ?
C53 C55 H55C 109.5 . . ?
H55A C55 H55C 109.5 . . ?
H55B C55 H55C 109.5 . . ?
C53 C56 H56A 109.5 . . ?
C53 C56 H56B 109.5 . . ?
H56A C56 H56B 109.5 . . ?
C53 C56 H56C 109.5 . . ?
H56A C56 H56C 109.5 . . ?
H56B C56 H56C 109.5 . . ?
C60A C57 C59 137.4(7) . . ?
C60A C57 C59A 117.5(11) . . ?
C59 C57 C59A 48.9(6) . . ?
C60A C57 C58 45.1(11) . . ?
C59 C57 C58 116.5(8) . . ?
C59A C57 C58 143.4(7) . . ?
C60A C57 C51 113.5(6) . . ?
C59 C57 C51 108.9(5) . . ?
C59A C57 C51 108.9(5) . . ?
C58 C57 C51 107.7(5) . . ?
C60A C57 C60 61.1(12) . . ?
C59 C57 C60 107.7(6) . . ?
C59A C57 C60 62.0(7) . . ?
C58 C57 C60 105.2(6) . . ?
C51 C57 C60 110.7(4) . . ?
C60A C57 C58A 106.7(12) . . ?
C59 C57 C58A 52.9(6) . . ?
C59A C57 C58A 99.8(7) . . ?
C58 C57 C58A 66.8(7) . . ?
C51 C57 C58A 109.4(5) . . ?
C60 C57 C58A 139.5(5) . . ?
C57 C58 H58A 109.5 . . ?
C57 C58 H58B 109.5 . . ?
H58A C58 H58B 109.5 . . ?
C57 C58 H58C 109.5 . . ?
H58A C58 H58C 109.5 . . ?
H58B C58 H58C 109.5 . . ?
C57 C59 H59A 109.5 . . ?
C57 C59 H59B 109.5 . . ?
H59A C59 H59B 109.5 . . ?
C57 C59 H59C 109.5 . . ?
H59A C59 H59C 109.5 . . ?
H59B C59 H59C 109.5 . . ?
C57 C60 H60A 109.5 . . ?
C57 C60 H60B 109.5 . . ?
H60A C60 H60B 109.5 . . ?
C57 C60 H60C 109.5 . . ?
H60A C60 H60C 109.5 . . ?
H60B C60 H60C 109.5 . . ?
C57 C58A H58D 109.5 . . ?
C57 C58A H58E 109.5 . . ?
H58D C58A H58E 109.5 . . ?
C57 C58A H58F 109.5 . . ?
H58D C58A H58F 109.5 . . ?
H58E C58A H58F 109.5 . . ?
C57 C59A H59D 109.5 . . ?
C57 C59A H59E 109.5 . . ?
H59D C59A H59E 109.5 . . ?
C57 C59A H59F 109.5 . . ?
H59D C59A H59F 109.5 . . ?
H59E C59A H59F 109.5 . . ?
C57 C60A H60D 109.5 . . ?
C57 C60A H60E 109.5 . . ?
H60D C60A H60E 109.5 . . ?
C57 C60A H60F 109.5 . . ?
H60D C60A H60F 109.5 . . ?
H60E C60A H60F 109.5 . . ?
C61 O1 C64 108.3(3) . . ?
C61 O1 Fe1 129.3(2) . . ?
C64 O1 Fe1 122.2(2) . . ?
O1 C61 C62 107.0(3) . . ?
O1 C61 H61A 110.3 . . ?
C62 C61 H61A 110.3 . . ?
O1 C61 H61B 110.3 . . ?
C62 C61 H61B 110.3 . . ?
H61A C61 H61B 108.6 . . ?
C63 C62 C61 104.4(4) . . ?
C63 C62 H62A 110.9 . . ?
C61 C62 H62A 110.9 . . ?
C63 C62 H62B 110.9 . . ?
C61 C62 H62B 110.9 . . ?
H62A C62 H62B 108.9 . . ?
C62 C63 C64 103.6(4) . . ?
C62 C63 H63A 111.0 . . ?
C64 C63 H63A 111.0 . . ?
C62 C63 H63B 111.0 . . ?
C64 C63 H63B 111.0 . . ?
H63A C63 H63B 109.0 . . ?
O1 C64 C63 104.3(3) . . ?
O1 C64 H64A 110.9 . . ?
C63 C64 H64A 110.9 . . ?
O1 C64 H64B 110.9 . . ?
C63 C64 H64B 110.9 . . ?
H64A C64 H64B 108.9 . . ?
C65 O2 C68 109.2(4) . . ?
C65 O2 K1 124.1(3) . . ?
C68 O2 K1 125.7(3) . . ?
O2 C65 C66 106.5(4) . . ?
O2 C65 H65A 110.4 . . ?
C66 C65 H65A 110.4 . . ?
O2 C65 H65B 110.4 . . ?
C66 C65 H65B 110.4 . . ?
H65A C65 H65B 108.6 . . ?
C67 C66 C65 102.3(4) . . ?
C67 C66 H66A 111.3 . . ?
C65 C66 H66A 111.3 . . ?
C67 C66 H66B 111.3 . . ?
C65 C66 H66B 111.3 . . ?
H66A C66 H66B 109.2 . . ?
C68 C67 C66 101.3(4) . . ?
C68 C67 H67A 111.5 . . ?
C66 C67 H67A 111.5 . . ?
C68 C67 H67B 111.5 . . ?
C66 C67 H67B 111.5 . . ?
H67A C67 H67B 109.3 . . ?
O2 C68 C67 105.3(4) . . ?
O2 C68 H68A 110.7 . . ?
C67 C68 H68A 110.7 . . ?
O2 C68 H68B 110.7 . . ?
C67 C68 H68B 110.7 . . ?
H68A C68 H68B 108.8 . . ?
C69 O3 C72 105.8(4) . . ?
C69 O3 K1 126.1(3) . . ?
C72 O3 K1 125.6(3) . . ?
O3 C69 C70 106.1(4) . . ?
O3 C69 H69A 110.5 . . ?
C70 C69 H69A 110.5 . . ?
O3 C69 H69B 110.5 . . ?
C70 C69 H69B 110.5 . . ?
H69A C69 H69B 108.7 . . ?
C71 C70 C69 105.6(5) . . ?
C71 C70 H70A 110.6 . . ?
C69 C70 H70A 110.6 . . ?
C71 C70 H70B 110.6 . . ?
C69 C70 H70B 110.6 . . ?
H70A C70 H70B 108.7 . . ?
C72 C71 C70 104.9(4) . . ?
C72 C71 H71A 110.8 . . ?
C70 C71 H71A 110.8 . . ?
C72 C71 H71B 110.8 . . ?
C70 C71 H71B 110.8 . . ?
H71A C71 H71B 108.8 . . ?
O3 C72 C71 106.7(4) . . ?
O3 C72 H72A 110.4 . . ?
C71 C72 H72A 110.4 . . ?
O3 C72 H72B 110.4 . . ?
C71 C72 H72B 110.4 . . ?
H72A C72 H72B 108.6 . . ?
C73 O4 C76 105.1(4) . . ?
C73 O4 K1 124.4(3) . . ?
C76 O4 K1 120.7(4) . . ?
O4 C73 C74 102.9(5) . . ?
O4 C73 H73A 111.2 . . ?
C74 C73 H73A 111.2 . . ?
O4 C73 H73B 111.2 . . ?
C74 C73 H73B 111.2 . . ?
H73A C73 H73B 109.1 . . ?
C75 C74 C73 106.1(6) . . ?
C75 C74 H74A 110.5 . . ?
C73 C74 H74A 110.5 . . ?
C75 C74 H74B 110.5 . . ?
C73 C74 H74B 110.5 . . ?
H74A C74 H74B 108.7 . . ?
C74 C75 C76 105.6(6) . . ?
C74 C75 H75A 110.6 . . ?
C76 C75 H75A 110.6 . . ?
C74 C75 H75B 110.6 . . ?
C76 C75 H75B 110.6 . . ?
H75A C75 H75B 108.8 . . ?
O4 C76 C75 103.6(5) . . ?
O4 C76 H76A 111.0 . . ?
C75 C76 H76A 111.0 . . ?
O4 C76 H76B 111.0 . . ?
C75 C76 H76B 111.0 . . ?
H76A C76 H76B 109.0 . . ?

loop_
_geom_bond_atom_site_label_1
_geom_bond_atom_site_label_2
_geom_bond_distance
_geom_bond_site_symmetry_2
_geom_bond_publ_flag
Fe1 N4 2.016(3) . ?
Fe1 N3 2.029(3) . ?
Fe1 N2 2.063(3) . ?
Fe1 O1 2.157(2) . ?
Fe1 N1 2.244(3) . ?
K1 O3 2.600(3) . ?
K1 O2 2.653(3) . ?
K1 O4 2.850(4) . ?
K1 N2 2.907(3) 1_554 ?
K1 C2 3.155(4) 1_554 ?
K1 C21 3.192(4) 1_554 ?
K1 C26 3.270(4) 1_554 ?
K1 C12 3.333(4) 1_554 ?
K1 C7 3.352(4) 1_554 ?
K1 C22 3.389(4) 1_554 ?
N1 C1 1.456(5) . ?
N1 C41 1.459(5) . ?
N1 C21 1.465(4) . ?
C1 C6 1.386(5) . ?
C1 C2 1.418(5) . ?
C2 N2 1.390(4) . ?
C2 C3 1.408(5) . ?
C2 K1 3.155(4) 1_556 ?
C3 C4 1.387(5) . ?
C3 H3A 0.9500 . ?
C4 C5 1.385(6) . ?
C4 H4A 0.9500 . ?
C5 C6 1.383(6) . ?
C5 H5A 0.9500 . ?
C6 H6A 0.9500 . ?
N2 C7 1.411(5) . ?
N2 K1 2.907(3) 1_556 ?
C7 C12 1.393(5) . ?
C7 C8 1.399(5) . ?
C7 K1 3.352(4) 1_556 ?
C8 C9 1.383(5) . ?
C8 H8A 0.9500 . ?
C9 C10 1.403(5) . ?
C9 C13 1.538(5) . ?
C10 C11 1.392(5) . ?
C10 H10A 0.9500 . ?
C11 C12 1.386(5) . ?
C11 C17 1.542(5) . ?
C12 K1 3.333(4) 1_556 ?
C12 H12A 0.9500 . ?
C13 C14 1.512(6) . ?
C13 C15 1.532(6) . ?
C13 C16 1.533(6) . ?
C14 H14A 0.9800 . ?
C14 H14B 0.9800 . ?
C14 H14C 0.9800 . ?
C15 H15A 0.9800 . ?
C15 H15B 0.9800 . ?
C15 H15C 0.9800 . ?
C16 H16A 0.9800 . ?
C16 H16B 0.9800 . ?
C16 H16C 0.9800 . ?
C17 C18 1.516(5) . ?
C17 C19 1.527(6) . ?
C17 C20 1.534(6) . ?
C18 H18A 0.9800 . ?
C18 H18B 0.9800 . ?
C18 H18C 0.9800 . ?
C19 H19A 0.9800 . ?
C19 H19B 0.9800 . ?
C19 H19C 0.9800 . ?
C20 H20A 0.9800 . ?
C20 H20B 0.9800 . ?
C20 H20C 0.9800 . ?
C21 C26 1.379(5) . ?
C21 C22 1.416(5) . ?
C21 K1 3.192(4) 1_556 ?
C22 N3 1.371(5) . ?
C22 C23 1.412(5) . ?
C22 K1 3.389(4) 1_556 ?
C23 C24 1.370(6) . ?
C23 H23A 0.9500 . ?
C24 C25 1.386(6) . ?
C24 H24A 0.9500 . ?
C25 C26 1.381(5) . ?
C25 H25A 0.9500 . ?
C26 K1 3.270(4) 1_556 ?
C26 H26A 0.9500 . ?
N3 C27 1.427(5) . ?
C27 C28 1.388(5) . ?
C27 C32 1.396(5) . ?
C28 C29 1.403(5) . ?
C28 H28A 0.9500 . ?
C29 C30 1.380(5) . ?
C29 C33 1.536(5) . ?
C30 C31 1.396(5) . ?
C30 H30A 0.9500 . ?
C31 C32 1.390(5) . ?
C31 C37 1.532(6) . ?
C32 H32A 0.9500 . ?
C33 C35 1.527(5) . ?
C33 C34 1.528(6) . ?
C33 C36 1.537(6) . ?
C34 H34A 0.9800 . ?
C34 H34B 0.9800 . ?
C34 H34C 0.9800 . ?
C35 H35A 0.9800 . ?
C35 H35B 0.9800 . ?
C35 H35C 0.9800 . ?
C36 H36A 0.9800 . ?
C36 H36B 0.9800 . ?
C36 H36C 0.9800 . ?
C37 C39 1.529(6) . ?
C37 C40 1.530(6) . ?
C37 C38 1.535(5) . ?
C38 H38A 0.9800 . ?
C38 H38B 0.9800 . ?
C38 H38C 0.9800 . ?
C39 H39A 0.9800 . ?
C39 H39B 0.9800 . ?
C39 H39C 0.9800 . ?
C40 H40A 0.9800 . ?
C40 H40B 0.9800 . ?
C40 H40C 0.9800 . ?
C41 C46 1.388(5) . ?
C41 C42 1.416(5) . ?
C42 N4 1.382(5) . ?
C42 C43 1.415(5) . ?
C43 C44 1.381(6) . ?
C43 H43A 0.9500 . ?
C44 C45 1.381(6) . ?
C44 H44A 0.9500 . ?
C45 C46 1.376(6) . ?
C45 H45A 0.9500 . ?
C46 H46A 0.9500 . ?
N4 C47 1.420(5) . ?
C47 C48 1.394(5) . ?
C47 C52 1.395(5) . ?
C48 C49 1.395(5) . ?
C48 H48A 0.9500 . ?
C49 C50 1.393(5) . ?
C49 C53 1.533(6) . ?
C50 C51 1.397(6) . ?
C50 H50A 0.9500 . ?
C51 C52 1.385(6) . ?
C51 C57 1.545(5) . ?
C52 H52A 0.9500 . ?
C53 C56 1.522(6) . ?
C53 C55 1.537(6) . ?
C53 C54 1.541(6) . ?
C54 H54A 0.9800 . ?
C54 H54B 0.9800 . ?
C54 H54C 0.9800 . ?
C55 H55A 0.9800 . ?
C55 H55B 0.9800 . ?
C55 H55C 0.9800 . ?
C56 H56A 0.9800 . ?
C56 H56B 0.9800 . ?
C56 H56C 0.9800 . ?
C57 C60A 1.404(13) . ?
C57 C59 1.437(10) . ?
C57 C59A 1.510(12) . ?
C57 C58 1.513(11) . ?
C57 C60 1.610(9) . ?
C57 C58A 1.659(12) . ?
C58 H58A 0.9800 . ?
C58 H58B 0.9800 . ?
C58 H58C 0.9800 . ?
C59 H59A 0.9800 . ?
C59 H59B 0.9800 . ?
C59 H59C 0.9800 . ?
C60 H60A 0.9800 . ?
C60 H60B 0.9800 . ?
C60 H60C 0.9800 . ?
C58A H58D 0.9800 . ?
C58A H58E 0.9800 . ?
C58A H58F 0.9800 . ?
C59A H59D 0.9800 . ?
C59A H59E 0.9800 . ?
C59A H59F 0.9800 . ?
C60A H60D 0.9800 . ?
C60A H60E 0.9800 . ?
C60A H60F 0.9800 . ?
O1 C61 1.439(5) . ?
O1 C64 1.440(4) . ?
C61 C62 1.513(6) . ?
C61 H61A 0.9900 . ?
C61 H61B 0.9900 . ?
C62 C63 1.491(7) . ?
C62 H62A 0.9900 . ?
C62 H62B 0.9900 . ?
C63 C64 1.501(6) . ?
C63 H63A 0.9900 . ?
C63 H63B 0.9900 . ?
C64 H64A 0.9900 . ?
C64 H64B 0.9900 . ?
O2 C65 1.428(6) . ?
O2 C68 1.430(6) . ?
C65 C66 1.518(7) . ?
C65 H65A 0.9900 . ?
C65 H65B 0.9900 . ?
C66 C67 1.510(7) . ?
C66 H66A 0.9900 . ?
C66 H66B 0.9900 . ?
C67 C68 1.507(7) . ?
C67 H67A 0.9900 . ?
C67 H67B 0.9900 . ?
C68 H68A 0.9900 . ?
C68 H68B 0.9900 . ?
O3 C69 1.407(6) . ?
O3 C72 1.423(5) . ?
C69 C70 1.492(7) . ?
C69 H69A 0.9900 . ?
C69 H69B 0.9900 . ?
C70 C71 1.477(7) . ?
C70 H70A 0.9900 . ?
C70 H70B 0.9900 . ?
C71 C72 1.464(7) . ?
C71 H71A 0.9900 . ?
C71 H71B 0.9900 . ?
C72 H72A 0.9900 . ?
C72 H72B 0.9900 . ?
O4 C73 1.384(6) . ?
O4 C76 1.430(7) . ?
C73 C74 1.538(9) . ?
C73 H73A 0.9900 . ?
C73 H73B 0.9900 . ?
C74 C75 1.400(10) . ?
C74 H74A 0.9900 . ?
C74 H74B 0.9900 . ?
C75 C76 1.518(9) . ?
C75 H75A 0.9900 . ?
C75 H75B 0.9900 . ?
C76 H76A 0.9900 . ?
C76 H76B 0.9900 . ?
